data_7704024
loop_
_publ_author_name
'Mukthar, Nishya F. M.'
'Schley, Nathan D.'
'Ung, Ga\"el'

_publ_section_title
;
 Alkali-metal- and halide-free dinuclear mixed-valent samarium and
 europium complexes.
;
_journal_issue 45
_journal_name_full 'Dalton transactions (Cambridge, England : 2003)'
_journal_page_first 16059
_journal_page_last 16061
_journal_paper_doi 10.1039/d0dt01095b
_journal_volume 49
_journal_year 2020
_chemical_formula_moiety 'C48 H84 N6 Si4 Sm2'
_chemical_formula_sum 'C48 H84 N6 Si4 Sm2'
_chemical_formula_weight 1158.27
_space_group_crystal_system triclinic
_space_group_IT_number 2
_space_group_name_Hall '-P 1'
_space_group_name_H-M_alt 'P -1'
_atom_sites_solution_hydrogens geom
_atom_sites_solution_primary dual
_audit_creation_date 2018-12-15
_audit_creation_method
;
Olex2 1.2
(compiled 2018.05.29 svn.r3508 for OlexSys, GUI svn.r5506)
;
_audit_update_record
;
2020-03-17 deposited with the CCDC.	2020-04-08 downloaded from the CCDC.
;
_cell_angle_alpha 79.168(2)
_cell_angle_beta 79.681(2)
_cell_angle_gamma 76.855(2)
_cell_formula_units_Z 2
_cell_length_a 11.4659(3)
_cell_length_b 11.7021(3)
_cell_length_c 21.3015(6)
_cell_measurement_reflns_used 31714
_cell_measurement_temperature 100.01(10)
_cell_measurement_theta_max 30.0520
_cell_measurement_theta_min 2.8870
_cell_volume 2705.71(13)
_computing_cell_refinement 'CrysAlisPro 1.171.38.46 (Rigaku OD, 2015)'
_computing_data_collection 'CrysAlisPro 1.171.38.46 (Rigaku OD, 2015)'
_computing_data_reduction 'CrysAlisPro 1.171.38.46 (Rigaku OD, 2015)'
_computing_molecular_graphics 'Olex2 (Dolomanov et al., 2009)'
_computing_publication_material 'Olex2 (Dolomanov et al., 2009)'
_computing_structure_refinement 'ShelXL (Sheldrick, 2015)'
_computing_structure_solution 'ShelXT (Sheldrick, 2015)'
_diffrn_ambient_environment N~2~
_diffrn_ambient_temperature 100.01(10)
_diffrn_detector 'CCD plate'
_diffrn_detector_area_resol_mean 8.1506
_diffrn_detector_type EosS2
_diffrn_measured_fraction_theta_full 0.999
_diffrn_measured_fraction_theta_max 0.904
_diffrn_measurement_details
;
List of Runs (angles in degrees, time in seconds):

  # Type    Start    End  Width  t~exp~   \w     \q     \k     \f   Frames
#--------------------------------------------------------------------------
  1  \w    -20.00  57.00   1.00    5.00    --   18.41 -99.00-120.00   77
  2  \w     -8.00  86.00   1.00    5.00    --   18.41  77.00   0.00   94
  3  \w    -53.00  48.00   1.00    5.00    --   18.41 -19.00-150.00  101
  4  \w     -8.00  86.00   1.00    5.00    --   18.41  77.00 120.00   94
  5  \w    -49.00  35.00   1.00    5.00    --   18.41 -57.00 -90.00   84
  6  \w    -49.00  35.00   1.00    5.00    --   18.41 -57.00-180.00   84
  7  \w    -88.00   0.00   1.00    5.00    --  -18.49 -38.00 -60.00   88
  8  \w    -51.00  37.00   1.00    5.00    --   18.41 -38.00  60.00   88
  9  \w      2.00  86.00   1.00    5.00    --   18.41  57.00-120.00   84
 10  \w    -20.00  57.00   1.00    5.00    --   18.41 -99.00 -30.00   77
 11  \w    -20.00  57.00   1.00    5.00    --   18.41 -99.00 120.00   77
 12  \w    -51.00  37.00   1.00    5.00    --   18.41 -38.00   0.00   88
;
_diffrn_measurement_device 'four-circle diffractometer'
_diffrn_measurement_device_type 'SuperNova, Dual, Cu at zero, EosS2'
_diffrn_measurement_method '\w scans'
_diffrn_orient_matrix_type 'CrysAlisPro convention (1999,Acta A55,543-557)'
_diffrn_orient_matrix_UB_11 0.0241677000
_diffrn_orient_matrix_UB_12 0.0162285000
_diffrn_orient_matrix_UB_13 0.0246885000
_diffrn_orient_matrix_UB_21 0.0357625000
_diffrn_orient_matrix_UB_22 -0.0580281000
_diffrn_orient_matrix_UB_23 0.0052916000
_diffrn_orient_matrix_UB_31 0.0475003000
_diffrn_orient_matrix_UB_32 0.0183661000
_diffrn_orient_matrix_UB_33 -0.0231451000
_diffrn_radiation_monochromator mirror
_diffrn_radiation_probe x-ray
_diffrn_radiation_type MoK\a
_diffrn_radiation_wavelength 0.71073
_diffrn_reflns_av_R_equivalents 0.0552
_diffrn_reflns_av_unetI/netI 0.0440
_diffrn_reflns_Laue_measured_fraction_full 0.999
_diffrn_reflns_Laue_measured_fraction_max 0.904
_diffrn_reflns_limit_h_max 16
_diffrn_reflns_limit_h_min -16
_diffrn_reflns_limit_k_max 15
_diffrn_reflns_limit_k_min -16
_diffrn_reflns_limit_l_max 30
_diffrn_reflns_limit_l_min -29
_diffrn_reflns_number 65776
_diffrn_reflns_point_group_measured_fraction_full 0.999
_diffrn_reflns_point_group_measured_fraction_max 0.904
_diffrn_reflns_theta_full 25.242
_diffrn_reflns_theta_max 30.276
_diffrn_reflns_theta_min 2.288
_diffrn_source 'micro-focus sealed X-ray tube'
_diffrn_source_type 'SuperNova (Mo) X-ray Source'
_exptl_absorpt_coefficient_mu 2.274
_exptl_absorpt_correction_T_max 1.000
_exptl_absorpt_correction_T_min 0.183
_exptl_absorpt_correction_type gaussian
_exptl_absorpt_process_details
;
CrysAlisPro 1.171.38.46 (Rigaku Oxford Diffraction, 2015)
Numerical absorption correction based on gaussian integration over
			a multifaceted crystal model
Empirical absorption correction using spherical harmonics,
 implemented in SCALE3 ABSPACK scaling algorithm.
;
_exptl_crystal_colour yellow
_exptl_crystal_colour_primary yellow
_exptl_crystal_density_diffrn 1.422
_exptl_crystal_description block
_exptl_crystal_F_000 1188
_exptl_crystal_size_max 0.399
_exptl_crystal_size_mid 0.386
_exptl_crystal_size_min 0.275
_refine_diff_density_max 2.705
_refine_diff_density_min -1.252
_refine_diff_density_rms 0.129
_refine_ls_extinction_method none
_refine_ls_goodness_of_fit_ref 1.116
_refine_ls_hydrogen_treatment constr
_refine_ls_matrix_type full
_refine_ls_number_parameters 561
_refine_ls_number_reflns 14653
_refine_ls_number_restraints 0
_refine_ls_restrained_S_all 1.116
_refine_ls_R_factor_all 0.0460
_refine_ls_R_factor_gt 0.0395
_refine_ls_shift/su_max 0.002
_refine_ls_shift/su_mean 0.000
_refine_ls_structure_factor_coef Fsqd
_refine_ls_weighting_details 'w=1/[\s^2^(Fo^2^)+(0.0192P)^2^+8.5419P] where P=(Fo^2^+2Fc^2^)/3'
_refine_ls_weighting_scheme calc
_refine_ls_wR_factor_gt 0.0823
_refine_ls_wR_factor_ref 0.0850
_reflns_Friedel_coverage 0.000
_reflns_number_gt 13019
_reflns_number_total 14653
_reflns_threshold_expression 'I > 2\s(I)'
_cod_data_source_file d0dt01095b2.cif
_cod_data_source_block LSm2(HMDS)2
_cod_depositor_comments 'Adding full bibliography for 7704024--7704027.cif.'
_cod_database_code 7704024
_shelx_shelxl_version_number 2018/1
_chemical_oxdiff_formula C48H84N6Si4Sm2
_shelx_space_group_comment
;
The symmetry employed for this shelxl refinement is uniquely defined
by the following loop, which should always be used as a source of
symmetry information in preference to the above space-group names.
They are only intended as comments.
;
_reflns_odcompleteness_completeness 99.93
_reflns_odcompleteness_iscentric 1
_reflns_odcompleteness_theta 27.42
_olex2_refinement_description
;
1. Fixed Uiso
 At 1.2 times of:
  All C(H) groups, All C(H,H) groups
 At 1.5 times of:
  All C(H,H,H) groups
2.a Ternary CH refined with riding coordinates:
 C14(H14), C15(H15), C23(H23), C32(H32), C41(H41), C42(H42)
2.b Secondary CH2 refined with riding coordinates:
 C18(H18A,H18B), C20(H20A,H20B), C27(H27A,H27B), C29(H29A,H29B), C36(H36A,
 H36B), C38(H38A,H38B), C45(H45A,H45B), C47(H47A,H47B)
2.c Aromatic/amide H refined with riding coordinates:
 C24(H24), C33(H33)
2.d Idealised Me refined as rotating group:
 C1(H1A,H1B,H1C), C2(H2A,H2B,H2C), C3(H3A,H3B,H3C), C4(H4A,H4B,H4C), C5(H5A,
 H5B,H5C), C6(H6A,H6B,H6C), C7(H7A,H7B,H7C), C8(H8A,H8B,H8C), C9(H9A,H9B,H9C),
 C10(H10A,H10B,H10C), C11(H11A,H11B,H11C), C12(H12A,H12B,H12C), C19(H19A,H19B,
 H19C), C21(H21A,H21B,H21C), C28(H28A,H28B,H28C), C30(H30A,H30B,H30C), C37(H37A,
 H37B,H37C), C39(H39A,H39B,H39C), C46(H46A,H46B,H46C), C48(H48A,H48B,H48C)
;
_olex2_date_sample_data_collection 2018-12-12
_olex2_exptl_crystal_mounting_method 'mounted in a polyimide loop'
_olex2_submission_special_instructions 'No special instructions were received'
_oxdiff_exptl_absorpt_empirical_details
;
Empirical correction (ABSPACK) includes:
- Absorption correction using spherical harmonics
- Frame scaling
;
_oxdiff_exptl_absorpt_empirical_full_max 1.573
_oxdiff_exptl_absorpt_empirical_full_min 0.594

loop_
_space_group_symop_operation_xyz
'x, y, z'
'-x, -y, -z'

loop_
_atom_site_label
_atom_site_type_symbol
_atom_site_fract_x
_atom_site_fract_y
_atom_site_fract_z
_atom_site_U_iso_or_equiv
_atom_site_adp_type
_atom_site_occupancy
_atom_site_site_symmetry_order
_atom_site_calc_flag
_atom_site_refinement_flags_posn
_atom_site_refinement_flags_adp
_atom_site_refinement_flags_occupancy
_atom_site_disorder_assembly
_atom_site_disorder_group
Sm1 Sm 0.67926(2) 0.25854(2) 0.68025(2) 0.01168(5) Uani 1 1 d . . . . .
Sm2 Sm 0.75190(2) 0.31565(2) 0.81810(2) 0.01173(5) Uani 1 1 d . . . . .
Si1 Si 0.76254(10) 0.17532(9) 0.52336(5) 0.0186(2) Uani 1 1 d . . . . .
Si2 Si 0.50682(10) 0.18174(9) 0.58709(5) 0.0189(2) Uani 1 1 d . . . . .
Si3 Si 0.81598(10) 0.48504(10) 0.91739(5) 0.0208(2) Uani 1 1 d . . . . .
Si4 Si 0.83463(11) 0.23171(10) 0.97509(5) 0.0245(2) Uani 1 1 d . . . . .
N1 N 0.6492(3) 0.2075(3) 0.58629(14) 0.0168(6) Uani 1 1 d . . . . .
N2 N 0.8037(3) 0.3436(3) 0.91169(14) 0.0188(6) Uani 1 1 d . . . . .
N3 N 0.6923(3) 0.4697(2) 0.71323(13) 0.0130(5) Uani 1 1 d . . . . .
N4 N 0.8951(3) 0.2631(2) 0.70479(14) 0.0129(5) Uani 1 1 d . . . . .
N5 N 0.7400(3) 0.1081(2) 0.79062(13) 0.0129(5) Uani 1 1 d . . . . .
N6 N 0.5312(3) 0.3118(3) 0.78973(13) 0.0139(6) Uani 1 1 d . . . . .
C1 C 0.8947(4) 0.2403(4) 0.5281(2) 0.0271(9) Uani 1 1 d . . . . .
H1A H 0.879201 0.323296 0.510736 0.041 Uiso 1 1 calc GR . . . .
H1B H 0.965850 0.200327 0.503709 0.041 Uiso 1 1 calc GR . . . .
H1C H 0.906809 0.230729 0.572408 0.041 Uiso 1 1 calc GR . . . .
C2 C 0.8203(4) 0.0126(4) 0.5228(2) 0.0323(10) Uani 1 1 d . . . . .
H2A H 0.849422 -0.023273 0.562961 0.049 Uiso 1 1 calc GR . . . .
H2B H 0.885155 0.000774 0.487814 0.049 Uiso 1 1 calc GR . . . .
H2C H 0.756046 -0.023305 0.517464 0.049 Uiso 1 1 calc GR . . . .
C3 C 0.7194(5) 0.2396(5) 0.4411(2) 0.0386(11) Uani 1 1 d . . . . .
H3A H 0.660095 0.200490 0.432553 0.058 Uiso 1 1 calc GR . . . .
H3B H 0.789807 0.228114 0.409128 0.058 Uiso 1 1 calc GR . . . .
H3C H 0.686221 0.322965 0.439550 0.058 Uiso 1 1 calc GR . . . .
C4 C 0.4061(4) 0.2389(4) 0.65889(19) 0.0258(8) Uani 1 1 d . . . . .
H4A H 0.451208 0.224296 0.694432 0.039 Uiso 1 1 calc GR . . . .
H4B H 0.339090 0.198971 0.670724 0.039 Uiso 1 1 calc GR . . . .
H4C H 0.376389 0.322741 0.648254 0.039 Uiso 1 1 calc GR . . . .
C5 C 0.5048(4) 0.0206(4) 0.5911(2) 0.0305(9) Uani 1 1 d . . . . .
H5A H 0.538971 -0.003719 0.550018 0.046 Uiso 1 1 calc GR . . . .
H5B H 0.422839 0.009098 0.601806 0.046 Uiso 1 1 calc GR . . . .
H5C H 0.551436 -0.026043 0.623642 0.046 Uiso 1 1 calc GR . . . .
C6 C 0.4281(4) 0.2637(5) 0.5172(2) 0.0364(11) Uani 1 1 d . . . . .
H6A H 0.428312 0.346837 0.512757 0.055 Uiso 1 1 calc GR . . . .
H6B H 0.346070 0.252403 0.524676 0.055 Uiso 1 1 calc GR . . . .
H6C H 0.469367 0.233965 0.478435 0.055 Uiso 1 1 calc GR . . . .
C7 C 0.7369(4) 0.5934(4) 0.8548(2) 0.0315(10) Uani 1 1 d . . . . .
H7A H 0.743945 0.557113 0.817051 0.047 Uiso 1 1 calc GR . . . .
H7B H 0.773163 0.662165 0.843539 0.047 Uiso 1 1 calc GR . . . .
H7C H 0.652986 0.616648 0.871487 0.047 Uiso 1 1 calc GR . . . .
C8 C 0.9770(4) 0.5037(5) 0.9048(2) 0.0399(12) Uani 1 1 d . . . . .
H8A H 1.013968 0.464985 0.942256 0.060 Uiso 1 1 calc GR . . . .
H8B H 0.979025 0.586735 0.897760 0.060 Uiso 1 1 calc GR . . . .
H8C H 1.020345 0.468965 0.867764 0.060 Uiso 1 1 calc GR . . . .
C9 C 0.7410(5) 0.5363(4) 0.9957(2) 0.0332(10) Uani 1 1 d . . . . .
H9A H 0.656904 0.532102 1.002191 0.050 Uiso 1 1 calc GR . . . .
H9B H 0.748266 0.616849 0.994492 0.050 Uiso 1 1 calc GR . . . .
H9C H 0.779229 0.486334 1.030498 0.050 Uiso 1 1 calc GR . . . .
C10 C 0.9677(5) 0.2409(4) 1.0129(3) 0.0483(14) Uani 1 1 d . . . . .
H10A H 1.038474 0.237576 0.980924 0.073 Uiso 1 1 calc GR . . . .
H10B H 0.981085 0.175601 1.047323 0.073 Uiso 1 1 calc GR . . . .
H10C H 0.951525 0.314348 1.029806 0.073 Uiso 1 1 calc GR . . . .
C11 C 0.7039(5) 0.2264(5) 1.0420(2) 0.0498(14) Uani 1 1 d . . . . .
H11A H 0.675166 0.303533 1.054682 0.075 Uiso 1 1 calc GR . . . .
H11B H 0.729761 0.170043 1.078284 0.075 Uiso 1 1 calc GR . . . .
H11C H 0.639849 0.202763 1.027233 0.075 Uiso 1 1 calc GR . . . .
C12 C 0.8759(4) 0.0845(4) 0.9466(2) 0.0327(10) Uani 1 1 d . . . . .
H12A H 0.826932 0.084405 0.914444 0.049 Uiso 1 1 calc GR . . . .
H12B H 0.862281 0.023327 0.982357 0.049 Uiso 1 1 calc GR . . . .
H12C H 0.959726 0.070084 0.928201 0.049 Uiso 1 1 calc GR . . . .
C13 C 0.5765(3) 0.4979(3) 0.69619(16) 0.0144(7) Uani 1 1 d . . . . .
C14 C 0.5813(3) 0.5047(3) 0.63048(17) 0.0165(7) Uani 1 1 d . . . . .
H14 H 0.512874 0.532793 0.606019 0.020 Uiso 1 1 calc R . . . .
C15 C 0.7072(3) 0.4909(3) 0.60425(17) 0.0175(7) Uani 1 1 d . . . . .
H15 H 0.740152 0.505593 0.558408 0.021 Uiso 1 1 calc R . . . .
C16 C 0.7704(3) 0.4751(3) 0.65544(16) 0.0150(7) Uani 1 1 d . . . . .
C17 C 0.9003(3) 0.4730(3) 0.66084(17) 0.0150(7) Uani 1 1 d . . . . .
C18 C 0.9840(3) 0.4583(3) 0.59672(18) 0.0208(8) Uani 1 1 d . . . . .
H18A H 0.955557 0.523275 0.563959 0.025 Uiso 1 1 calc R . . . .
H18B H 0.977692 0.385138 0.583595 0.025 Uiso 1 1 calc R . . . .
C19 C 1.1179(4) 0.4553(4) 0.5990(2) 0.0320(10) Uani 1 1 d . . . . .
H19A H 1.165739 0.432041 0.559918 0.048 Uiso 1 1 calc GR . . . .
H19B H 1.143904 0.399168 0.635314 0.048 Uiso 1 1 calc GR . . . .
H19C H 1.127546 0.532736 0.603163 0.048 Uiso 1 1 calc GR . . . .
C20 C 0.9093(4) 0.5877(3) 0.6844(2) 0.0247(8) Uani 1 1 d . . . . .
H20A H 0.859293 0.592490 0.726017 0.030 Uiso 1 1 calc R . . . .
H20B H 0.992348 0.582187 0.690506 0.030 Uiso 1 1 calc R . . . .
C21 C 0.8707(5) 0.7011(4) 0.6387(3) 0.0443(13) Uani 1 1 d . . . . .
H21A H 0.922662 0.699342 0.598065 0.066 Uiso 1 1 calc GR . . . .
H21B H 0.876321 0.768210 0.657058 0.066 Uiso 1 1 calc GR . . . .
H21C H 0.788644 0.707367 0.632153 0.066 Uiso 1 1 calc GR . . . .
C22 C 0.9316(3) 0.3661(3) 0.71054(16) 0.0137(6) Uani 1 1 d . . . . .
C23 C 1.0011(3) 0.3435(3) 0.76018(18) 0.0190(7) Uani 1 1 d . . . . .
H23 H 1.045802 0.398037 0.770548 0.023 Uiso 1 1 calc R . . . .
C24 C 1.0158(3) 0.2189(3) 0.78353(17) 0.0193(7) Uani 1 1 d . . . . .
H24 H 1.057700 0.176908 0.817017 0.023 Uiso 1 1 calc R . . . .
C25 C 0.9555(3) 0.1733(3) 0.74664(16) 0.0138(6) Uani 1 1 d . . . . .
C26 C 0.9506(3) 0.0491(3) 0.73955(18) 0.0176(7) Uani 1 1 d . . . . .
C27 C 1.0211(3) 0.0205(3) 0.67284(18) 0.0196(7) Uani 1 1 d . . . . .
H27A H 1.017093 -0.059683 0.668795 0.023 Uiso 1 1 calc R . . . .
H27B H 0.981317 0.074151 0.638957 0.023 Uiso 1 1 calc R . . . .
C28 C 1.1542(4) 0.0309(5) 0.6625(2) 0.0366(11) Uani 1 1 d . . . . .
H28A H 1.191819 0.011931 0.620708 0.055 Uiso 1 1 calc GR . . . .
H28B H 1.194996 -0.023306 0.695206 0.055 Uiso 1 1 calc GR . . . .
H28C H 1.159220 0.110591 0.665171 0.055 Uiso 1 1 calc GR . . . .
C29 C 1.0004(4) -0.0426(3) 0.79542(19) 0.0227(8) Uani 1 1 d . . . . .
H29A H 1.083415 -0.037213 0.795853 0.027 Uiso 1 1 calc R . . . .
H29B H 0.953789 -0.022143 0.835895 0.027 Uiso 1 1 calc R . . . .
C30 C 0.9972(5) -0.1707(4) 0.7916(2) 0.0364(11) Uani 1 1 d . . . . .
H30A H 1.050504 -0.195082 0.754227 0.055 Uiso 1 1 calc GR . . . .
H30B H 0.916194 -0.176309 0.788554 0.055 Uiso 1 1 calc GR . . . .
H30C H 1.022770 -0.221388 0.829726 0.055 Uiso 1 1 calc GR . . . .
C31 C 0.8182(3) 0.0518(3) 0.74300(16) 0.0151(7) Uani 1 1 d . . . . .
C32 C 0.7552(3) 0.0006(3) 0.71024(17) 0.0185(7) Uani 1 1 d . . . . .
H32 H 0.791084 -0.053434 0.678766 0.022 Uiso 1 1 calc R . . . .
C33 C 0.6335(3) 0.0173(3) 0.74172(17) 0.0173(7) Uani 1 1 d . . . . .
H33 H 0.569377 -0.007426 0.730654 0.021 Uiso 1 1 calc R . . . .
C34 C 0.6299(3) 0.0778(3) 0.79202(16) 0.0151(7) Uani 1 1 d . . . . .
C35 C 0.5351(3) 0.1082(3) 0.84801(17) 0.0165(7) Uani 1 1 d . . . . .
C36 C 0.4096(3) 0.0904(3) 0.83865(19) 0.0225(8) Uani 1 1 d . . . . .
H36A H 0.389574 0.135822 0.797613 0.027 Uiso 1 1 calc R . . . .
H36B H 0.415506 0.007269 0.836300 0.027 Uiso 1 1 calc R . . . .
C37 C 0.3063(4) 0.1271(5) 0.8917(2) 0.0380(11) Uani 1 1 d . . . . .
H37A H 0.231689 0.116705 0.881233 0.057 Uiso 1 1 calc GR . . . .
H37B H 0.300227 0.208965 0.895035 0.057 Uiso 1 1 calc GR . . . .
H37C H 0.322037 0.078620 0.932123 0.057 Uiso 1 1 calc GR . . . .
C38 C 0.5745(4) 0.0316(3) 0.91124(18) 0.0210(8) Uani 1 1 d . . . . .
H38A H 0.643773 0.056692 0.920565 0.025 Uiso 1 1 calc R . . . .
H38B H 0.509215 0.046725 0.946378 0.025 Uiso 1 1 calc R . . . .
C39 C 0.6074(5) -0.1006(4) 0.9095(2) 0.0363(11) Uani 1 1 d . . . . .
H39A H 0.674773 -0.117232 0.876383 0.054 Uiso 1 1 calc GR . . . .
H39B H 0.539373 -0.126675 0.900536 0.054 Uiso 1 1 calc GR . . . .
H39C H 0.628801 -0.141697 0.950575 0.054 Uiso 1 1 calc GR . . . .
C40 C 0.5310(3) 0.2369(3) 0.84895(16) 0.0156(7) Uani 1 1 d . . . . .
C41 C 0.5185(3) 0.3015(3) 0.89888(17) 0.0177(7) Uani 1 1 d . . . . .
H41 H 0.505851 0.271224 0.945189 0.021 Uiso 1 1 calc R . . . .
C42 C 0.5020(3) 0.4235(3) 0.87002(17) 0.0189(7) Uani 1 1 d . . . . .
H42 H 0.478071 0.492196 0.892964 0.023 Uiso 1 1 calc R . . . .
C43 C 0.5041(3) 0.4256(3) 0.80442(16) 0.0149(7) Uani 1 1 d . . . . .
C44 C 0.4743(3) 0.5247(3) 0.75007(17) 0.0160(7) Uani 1 1 d . . . . .
C45 C 0.3515(3) 0.5205(3) 0.73130(18) 0.0207(7) Uani 1 1 d . . . . .
H45A H 0.337417 0.578233 0.692920 0.025 Uiso 1 1 calc R . . . .
H45B H 0.355898 0.442561 0.720530 0.025 Uiso 1 1 calc R . . . .
C46 C 0.2445(4) 0.5457(4) 0.7839(2) 0.0309(9) Uani 1 1 d . . . . .
H46A H 0.171669 0.541010 0.769076 0.046 Uiso 1 1 calc GR . . . .
H46B H 0.237550 0.623809 0.793900 0.046 Uiso 1 1 calc GR . . . .
H46C H 0.256746 0.488118 0.821899 0.046 Uiso 1 1 calc GR . . . .
C47 C 0.4730(3) 0.6465(3) 0.76810(18) 0.0186(7) Uani 1 1 d . . . . .
H47A H 0.415994 0.657003 0.807125 0.022 Uiso 1 1 calc R . . . .
H47B H 0.552593 0.646316 0.777806 0.022 Uiso 1 1 calc R . . . .
C48 C 0.4396(4) 0.7524(3) 0.7163(2) 0.0307(9) Uani 1 1 d . . . . .
H48A H 0.494018 0.742228 0.676940 0.046 Uiso 1 1 calc GR . . . .
H48B H 0.445494 0.823919 0.730344 0.046 Uiso 1 1 calc GR . . . .
H48C H 0.358228 0.757854 0.708847 0.046 Uiso 1 1 calc GR . . . .

loop_
_atom_site_aniso_label
_atom_site_aniso_U_11
_atom_site_aniso_U_22
_atom_site_aniso_U_33
_atom_site_aniso_U_23
_atom_site_aniso_U_13
_atom_site_aniso_U_12
Sm1 0.01337(9) 0.01237(8) 0.00858(8) -0.00044(6) -0.00021(6) -0.00316(6)
Sm2 0.01428(9) 0.01225(8) 0.00814(8) -0.00080(6) 0.00013(6) -0.00359(6)
Si1 0.0230(5) 0.0207(5) 0.0118(4) -0.0028(4) -0.0010(4) -0.0045(4)
Si2 0.0205(5) 0.0215(5) 0.0157(5) -0.0030(4) -0.0048(4) -0.0044(4)
Si3 0.0235(5) 0.0275(5) 0.0137(5) -0.0078(4) 0.0013(4) -0.0092(4)
Si4 0.0320(6) 0.0269(5) 0.0140(5) -0.0051(4) -0.0059(4) -0.0012(5)
N1 0.0200(15) 0.0179(14) 0.0125(14) -0.0006(11) -0.0027(12) -0.0048(12)
N2 0.0224(16) 0.0241(15) 0.0110(14) -0.0046(12) -0.0015(12) -0.0057(13)
N3 0.0126(14) 0.0117(12) 0.0126(13) 0.0001(10) 0.0022(11) -0.0027(11)
N4 0.0124(14) 0.0125(13) 0.0131(13) -0.0019(10) -0.0005(11) -0.0023(11)
N5 0.0171(14) 0.0129(13) 0.0084(13) -0.0006(10) 0.0003(11) -0.0047(11)
N6 0.0134(14) 0.0162(13) 0.0102(13) 0.0009(10) 0.0020(11) -0.0046(11)
C1 0.024(2) 0.027(2) 0.030(2) -0.0061(16) -0.0027(17) -0.0042(17)
C2 0.038(3) 0.025(2) 0.032(2) -0.0092(17) 0.0062(19) -0.0079(19)
C3 0.039(3) 0.055(3) 0.018(2) 0.0005(19) -0.0032(19) -0.006(2)
C4 0.0205(19) 0.034(2) 0.025(2) -0.0081(17) -0.0033(16) -0.0071(17)
C5 0.031(2) 0.029(2) 0.037(2) -0.0121(18) -0.0007(19) -0.0147(18)
C6 0.031(2) 0.049(3) 0.027(2) 0.000(2) -0.0128(19) -0.001(2)
C7 0.045(3) 0.025(2) 0.027(2) 0.0004(17) -0.0073(19) -0.0151(19)
C8 0.039(3) 0.057(3) 0.035(3) -0.023(2) 0.004(2) -0.025(2)
C9 0.045(3) 0.035(2) 0.021(2) -0.0135(17) 0.0024(19) -0.008(2)
C10 0.073(4) 0.031(2) 0.050(3) -0.009(2) -0.041(3) -0.002(2)
C11 0.062(4) 0.051(3) 0.020(2) 0.006(2) 0.008(2) 0.002(3)
C12 0.043(3) 0.028(2) 0.030(2) -0.0054(17) -0.009(2) -0.011(2)
C13 0.0149(16) 0.0104(14) 0.0154(16) 0.0010(12) -0.0006(13) -0.0008(12)
C14 0.0166(17) 0.0164(16) 0.0143(16) 0.0013(13) -0.0026(13) -0.0014(13)
C15 0.0208(18) 0.0162(16) 0.0119(16) 0.0026(12) 0.0009(14) -0.0026(14)
C16 0.0168(17) 0.0118(14) 0.0122(15) 0.0012(12) 0.0022(13) -0.0007(13)
C17 0.0143(16) 0.0120(15) 0.0152(16) 0.0008(12) 0.0038(13) -0.0022(13)
C18 0.0231(19) 0.0161(16) 0.0176(17) 0.0027(13) 0.0048(15) -0.0028(14)
C19 0.021(2) 0.042(2) 0.026(2) 0.0033(18) 0.0043(17) -0.0043(18)
C20 0.024(2) 0.0166(17) 0.033(2) -0.0078(15) 0.0063(17) -0.0073(15)
C21 0.056(3) 0.0132(19) 0.060(3) -0.002(2) -0.004(3) -0.007(2)
C22 0.0139(16) 0.0134(15) 0.0124(15) -0.0015(12) 0.0036(13) -0.0044(13)
C23 0.0199(18) 0.0211(17) 0.0188(17) -0.0048(14) -0.0006(14) -0.0096(15)
C24 0.0203(18) 0.0226(18) 0.0149(17) 0.0009(13) -0.0040(14) -0.0064(15)
C25 0.0122(16) 0.0161(15) 0.0120(15) -0.0015(12) 0.0010(12) -0.0031(13)
C26 0.0174(17) 0.0135(15) 0.0210(18) -0.0011(13) -0.0027(14) -0.0024(13)
C27 0.0211(19) 0.0171(16) 0.0181(17) -0.0038(13) 0.0003(14) -0.0005(14)
C28 0.021(2) 0.052(3) 0.039(3) -0.022(2) 0.0056(19) -0.006(2)
C29 0.024(2) 0.0173(17) 0.0240(19) 0.0014(14) -0.0057(16) -0.0001(15)
C30 0.050(3) 0.0175(19) 0.037(3) 0.0041(17) -0.011(2) -0.0002(19)
C31 0.0185(17) 0.0106(14) 0.0129(16) 0.0012(12) 0.0009(13) -0.0013(13)
C32 0.0255(19) 0.0132(15) 0.0163(17) -0.0022(13) 0.0002(14) -0.0053(14)
C33 0.0215(18) 0.0163(16) 0.0164(17) -0.0007(13) -0.0021(14) -0.0104(14)
C34 0.0192(17) 0.0122(15) 0.0117(15) 0.0026(12) 0.0012(13) -0.0051(13)
C35 0.0171(17) 0.0150(15) 0.0158(16) 0.0007(13) -0.0001(13) -0.0044(13)
C36 0.0212(19) 0.0239(18) 0.0231(19) 0.0008(15) -0.0009(15) -0.0113(16)
C37 0.021(2) 0.052(3) 0.042(3) -0.010(2) 0.007(2) -0.016(2)
C38 0.024(2) 0.0182(17) 0.0166(17) 0.0042(13) 0.0016(15) -0.0054(15)
C39 0.054(3) 0.0191(19) 0.028(2) 0.0070(16) -0.005(2) -0.001(2)
C40 0.0142(16) 0.0164(16) 0.0131(16) 0.0015(13) 0.0025(13) -0.0034(13)
C41 0.0189(18) 0.0201(17) 0.0107(16) 0.0001(13) 0.0055(13) -0.0051(14)
C42 0.0196(18) 0.0189(17) 0.0166(17) -0.0049(13) 0.0035(14) -0.0036(14)
C43 0.0149(16) 0.0137(15) 0.0134(16) 0.0001(12) 0.0018(13) -0.0019(13)
C44 0.0145(16) 0.0146(15) 0.0163(16) 0.0007(13) 0.0007(13) -0.0026(13)
C45 0.0196(18) 0.0209(17) 0.0210(18) -0.0021(14) -0.0010(15) -0.0049(15)
C46 0.0150(19) 0.037(2) 0.036(2) -0.0035(19) 0.0028(17) -0.0033(17)
C47 0.0195(18) 0.0133(15) 0.0205(18) -0.0005(13) -0.0013(14) -0.0007(14)
C48 0.039(2) 0.0134(17) 0.037(2) 0.0012(16) -0.010(2) 0.0013(17)

loop_
_atom_type_symbol
_atom_type_description
_atom_type_scat_dispersion_real
_atom_type_scat_dispersion_imag
_atom_type_scat_source
C C 0.0033 0.0016 'International Tables Vol C Tables 4.2.6.8 and 6.1.1.4'
H H 0.0000 0.0000 'International Tables Vol C Tables 4.2.6.8 and 6.1.1.4'
N N 0.0061 0.0033 'International Tables Vol C Tables 4.2.6.8 and 6.1.1.4'
Si Si 0.0817 0.0704 'International Tables Vol C Tables 4.2.6.8 and 6.1.1.4'
Sm Sm -0.1638 3.4418 'International Tables Vol C Tables 4.2.6.8 and 6.1.1.4'

loop_
_exptl_crystal_face_index_h
_exptl_crystal_face_index_k
_exptl_crystal_face_index_l
_exptl_crystal_face_perp_dist
-6 1 25 0.1097
15 1 12 0.2111
15 2 15 0.2084
6 6 -23 0.1980
-5 -5 24 0.1488
2 15 17 0.1280
1 -14 -18 0.1202
-15 0 -15 0.1643
-4 3 -27 0.1783
-15 -6 3 0.2020
13 12 4 0.1908
0 11 -18 0.1636

loop_
_geom_angle_atom_site_label_1
_geom_angle_atom_site_label_2
_geom_angle_atom_site_label_3
_geom_angle
_geom_angle_site_symmetry_1
_geom_angle_site_symmetry_3
_geom_angle_publ_flag
N1 Sm1 N3 132.63(9) . . ?
N1 Sm1 N4 122.73(10) . . ?
N1 Sm1 N5 127.46(9) . . ?
N1 Sm1 N6 133.73(10) . . ?
N1 Sm1 C13 114.44(10) . . ?
N1 Sm1 C14 88.13(10) . . ?
N1 Sm1 C15 86.67(10) . . ?
N1 Sm1 C16 111.21(10) . . ?
N1 Sm1 C31 105.19(10) . . ?
N1 Sm1 C32 80.96(10) . . ?
N1 Sm1 C34 111.58(10) . . ?
N3 Sm1 N5 99.59(8) . . ?
N3 Sm1 C13 28.78(9) . . ?
N3 Sm1 C14 47.43(9) . . ?
N3 Sm1 C15 46.87(9) . . ?
N3 Sm1 C16 28.44(9) . . ?
N3 Sm1 C31 116.55(9) . . ?
N3 Sm1 C32 143.96(9) . . ?
N3 Sm1 C34 113.54(9) . . ?
N4 Sm1 N3 66.82(8) . . ?
N4 Sm1 N5 66.99(9) . . ?
N4 Sm1 N6 103.44(9) . . ?
N4 Sm1 C13 95.44(9) . . ?
N4 Sm1 C14 104.16(9) . . ?
N4 Sm1 C15 81.19(9) . . ?
N4 Sm1 C16 58.26(9) . . ?
N4 Sm1 C31 60.26(9) . . ?
N4 Sm1 C32 84.67(10) . . ?
N4 Sm1 C34 94.79(9) . . ?
N5 Sm1 C13 115.51(9) . . ?
N5 Sm1 C14 143.16(9) . . ?
N5 Sm1 C15 142.08(9) . . ?
N5 Sm1 C16 114.78(9) . . ?
N5 Sm1 C31 28.76(9) . . ?
N5 Sm1 C32 46.97(9) . . ?
N5 Sm1 C34 27.83(9) . . ?
N6 Sm1 N3 66.10(8) . . ?
N6 Sm1 N5 65.81(8) . . ?
N6 Sm1 C13 59.05(9) . . ?
N6 Sm1 C14 83.10(9) . . ?
N6 Sm1 C15 104.51(9) . . ?
N6 Sm1 C16 94.49(9) . . ?
N6 Sm1 C31 94.35(9) . . ?
N6 Sm1 C32 102.07(9) . . ?
N6 Sm1 C34 57.13(9) . . ?
C13 Sm1 C14 27.70(10) . . ?
C13 Sm1 C15 45.62(10) . . ?
C13 Sm1 C16 45.49(10) . . ?
C13 Sm1 C32 160.69(10) . . ?
C13 Sm1 C34 116.03(10) . . ?
C14 Sm1 C15 28.35(10) . . ?
C14 Sm1 C32 168.61(10) . . ?
C14 Sm1 C34 139.12(10) . . ?
C16 Sm1 C14 45.90(10) . . ?
C16 Sm1 C15 27.31(10) . . ?
C16 Sm1 C32 142.13(10) . . ?
C16 Sm1 C34 137.05(10) . . ?
C31 Sm1 C13 140.35(10) . . ?
C31 Sm1 C14 163.29(10) . . ?
C31 Sm1 C15 140.21(10) . . ?
C31 Sm1 C16 118.27(10) . . ?
C31 Sm1 C32 27.69(10) . . ?
C31 Sm1 C34 44.93(10) . . ?
C32 Sm1 C15 152.14(10) . . ?
C32 Sm1 C34 44.94(10) . . ?
C34 Sm1 C15 159.98(10) . . ?
N2 Sm2 N3 131.17(10) . . ?
N2 Sm2 N4 130.19(10) . . ?
N2 Sm2 N5 124.85(10) . . ?
N2 Sm2 N6 129.52(10) . . ?
N2 Sm2 C22 111.07(11) . . ?
N2 Sm2 C23 85.45(11) . . ?
N2 Sm2 C25 110.23(11) . . ?
N2 Sm2 C40 107.67(11) . . ?
N2 Sm2 C41 82.81(11) . . ?
N2 Sm2 C42 85.68(11) . . ?
N2 Sm2 C43 112.06(11) . . ?
N3 Sm2 N4 65.95(8) . . ?
N3 Sm2 N6 66.79(8) . . ?
N3 Sm2 C22 58.94(9) . . ?
N3 Sm2 C23 83.03(9) . . ?
N3 Sm2 C25 94.03(9) . . ?
N3 Sm2 C40 95.70(9) . . ?
N3 Sm2 C41 103.78(9) . . ?
N3 Sm2 C42 80.95(9) . . ?
N3 Sm2 C43 58.09(9) . . ?
N4 Sm2 C22 28.68(9) . . ?
N4 Sm2 C23 46.83(9) . . ?
N4 Sm2 C25 28.14(8) . . ?
N4 Sm2 C40 117.14(9) . . ?
N4 Sm2 C41 144.79(9) . . ?
N4 Sm2 C42 141.89(9) . . ?
N4 Sm2 C43 114.45(9) . . ?
N5 Sm2 N3 103.98(9) . . ?
N5 Sm2 N4 66.90(8) . . ?
N5 Sm2 N6 67.30(9) . . ?
N5 Sm2 C22 95.37(9) . . ?
N5 Sm2 C23 103.20(9) . . ?
N5 Sm2 C25 58.15(9) . . ?
N5 Sm2 C40 60.38(10) . . ?
N5 Sm2 C41 84.72(9) . . ?
N5 Sm2 C42 105.95(10) . . ?
N5 Sm2 C43 95.60(9) . . ?
N6 Sm2 N4 100.21(8) . . ?
N6 Sm2 C22 116.32(9) . . ?
N6 Sm2 C23 143.66(9) . . ?
N6 Sm2 C25 115.00(9) . . ?
N6 Sm2 C40 29.11(9) . . ?
N6 Sm2 C41 47.55(9) . . ?
N6 Sm2 C42 47.02(9) . . ?
N6 Sm2 C43 28.33(9) . . ?
C22 Sm2 C23 27.45(10) . . ?
C22 Sm2 C25 45.09(9) . . ?
C22 Sm2 C41 162.28(10) . . ?
C22 Sm2 C42 138.23(10) . . ?
C22 Sm2 C43 116.90(10) . . ?
C25 Sm2 C23 45.05(10) . . ?
C25 Sm2 C41 141.90(10) . . ?
C25 Sm2 C42 161.87(10) . . ?
C40 Sm2 C22 141.24(10) . . ?
C40 Sm2 C23 162.84(10) . . ?
C40 Sm2 C25 118.32(10) . . ?
C40 Sm2 C41 27.82(10) . . ?
C40 Sm2 C42 45.74(10) . . ?
C40 Sm2 C43 45.59(10) . . ?
C41 Sm2 C23 168.18(10) . . ?
C41 Sm2 C42 28.04(9) . . ?
C42 Sm2 C23 149.35(10) . . ?
C43 Sm2 C23 140.01(10) . . ?
C43 Sm2 C25 137.70(10) . . ?
C43 Sm2 C41 45.69(10) . . ?
C43 Sm2 C42 27.46(10) . . ?
N1 Si1 C1 110.01(17) . . ?
N1 Si1 C2 113.63(18) . . ?
N1 Si1 C3 114.33(19) . . ?
C1 Si1 C2 106.9(2) . . ?
C1 Si1 C3 104.9(2) . . ?
C2 Si1 C3 106.4(2) . . ?
N1 Si2 Sm1 37.90(10) . . ?
N1 Si2 C4 108.12(17) . . ?
N1 Si2 C5 113.19(18) . . ?
N1 Si2 C6 115.46(19) . . ?
C4 Si2 Sm1 71.18(13) . . ?
C4 Si2 C5 109.3(2) . . ?
C5 Si2 Sm1 118.99(15) . . ?
C6 Si2 Sm1 133.45(17) . . ?
C6 Si2 C4 103.7(2) . . ?
C6 Si2 C5 106.5(2) . . ?
N2 Si3 Sm2 36.27(10) . . ?
N2 Si3 C7 109.43(17) . . ?
N2 Si3 C8 112.7(2) . . ?
N2 Si3 C9 114.29(18) . . ?
C7 Si3 Sm2 74.74(14) . . ?
C7 Si3 C8 107.7(2) . . ?
C7 Si3 C9 104.5(2) . . ?
C8 Si3 Sm2 115.25(15) . . ?
C9 Si3 Sm2 135.16(16) . . ?
C9 Si3 C8 107.7(2) . . ?
N2 Si4 C10 113.5(2) . . ?
N2 Si4 C11 113.3(2) . . ?
N2 Si4 C12 110.27(18) . . ?
C11 Si4 C10 106.6(3) . . ?
C12 Si4 C10 105.0(2) . . ?
C12 Si4 C11 107.6(2) . . ?
Si1 N1 Sm1 124.17(16) . . ?
Si2 N1 Sm1 114.64(15) . . ?
Si2 N1 Si1 120.55(18) . . ?
Si3 N2 Sm2 117.20(16) . . ?
Si3 N2 Si4 118.88(18) . . ?
Si4 N2 Sm2 123.89(16) . . ?
Sm2 N3 Sm1 78.06(7) . . ?
C13 N3 Sm1 79.76(18) . . ?
C13 N3 Sm2 123.1(2) . . ?
C16 N3 Sm1 81.62(19) . . ?
C16 N3 Sm2 121.8(2) . . ?
C16 N3 C13 105.6(3) . . ?
Sm1 N4 Sm2 78.52(8) . . ?
C22 N4 Sm1 124.1(2) . . ?
C22 N4 Sm2 80.04(18) . . ?
C25 N4 Sm1 121.5(2) . . ?
C25 N4 Sm2 82.15(19) . . ?
C25 N4 C22 105.6(3) . . ?
Sm2 N5 Sm1 78.37(7) . . ?
C31 N5 Sm1 78.41(18) . . ?
C31 N5 Sm2 124.3(2) . . ?
C34 N5 Sm1 83.49(18) . . ?
C34 N5 Sm2 121.0(2) . . ?
C34 N5 C31 105.6(3) . . ?
Sm1 N6 Sm2 77.83(8) . . ?
C40 N6 Sm1 124.1(2) . . ?
C40 N6 Sm2 79.43(19) . . ?
C43 N6 Sm1 120.9(2) . . ?
C43 N6 Sm2 82.5(2) . . ?
C43 N6 C40 105.6(3) . . ?
N3 C13 Sm1 71.45(17) . . ?
N3 C13 C44 115.8(3) . . ?
C14 C13 Sm1 79.2(2) . . ?
C14 C13 N3 110.8(3) . . ?
C14 C13 C44 133.2(3) . . ?
C44 C13 Sm1 119.8(2) . . ?
C13 C14 Sm1 73.15(19) . . ?
C13 C14 C15 105.8(3) . . ?
C15 C14 Sm1 77.05(19) . . ?
C14 C15 Sm1 74.60(19) . . ?
C16 C15 Sm1 73.75(19) . . ?
C16 C15 C14 106.9(3) . . ?
N3 C16 Sm1 69.94(18) . . ?
N3 C16 C17 115.6(3) . . ?
C15 C16 Sm1 78.9(2) . . ?
C15 C16 N3 110.2(3) . . ?
C15 C16 C17 133.9(3) . . ?
C17 C16 Sm1 120.8(2) . . ?
C16 C17 C18 112.0(3) . . ?
C16 C17 C20 109.9(3) . . ?
C18 C17 C20 110.4(3) . . ?
C22 C17 C16 103.2(3) . . ?
C22 C17 C18 110.1(3) . . ?
C22 C17 C20 111.0(3) . . ?
C17 C18 C19 114.6(3) . . ?
C21 C20 C17 114.2(4) . . ?
N4 C22 Sm2 71.29(17) . . ?
N4 C22 C17 117.0(3) . . ?
C17 C22 Sm2 118.7(2) . . ?
C23 C22 Sm2 80.5(2) . . ?
C23 C22 N4 110.2(3) . . ?
C23 C22 C17 132.5(3) . . ?
C22 C23 Sm2 72.1(2) . . ?
C22 C23 C24 106.3(3) . . ?
C24 C23 Sm2 77.0(2) . . ?
C23 C24 Sm2 75.2(2) . . ?
C25 C24 Sm2 73.2(2) . . ?
C25 C24 C23 106.5(3) . . ?
N4 C25 Sm2 69.71(18) . . ?
N4 C25 C26 115.5(3) . . ?
C24 C25 Sm2 79.8(2) . . ?
C24 C25 N4 110.9(3) . . ?
C24 C25 C26 133.5(3) . . ?
C26 C25 Sm2 119.9(2) . . ?
C25 C26 C27 109.5(3) . . ?
C25 C26 C29 111.5(3) . . ?
C29 C26 C27 111.2(3) . . ?
C31 C26 C25 104.1(3) . . ?
C31 C26 C27 111.0(3) . . ?
C31 C26 C29 109.2(3) . . ?
C28 C27 C26 114.1(3) . . ?
C30 C29 C26 114.4(3) . . ?
N5 C31 Sm1 72.84(18) . . ?
N5 C31 C26 117.2(3) . . ?
C26 C31 Sm1 116.9(2) . . ?
C32 C31 Sm1 80.3(2) . . ?
C32 C31 N5 110.2(3) . . ?
C32 C31 C26 132.4(3) . . ?
C31 C32 Sm1 72.06(19) . . ?
C31 C32 C33 106.8(3) . . ?
C33 C32 Sm1 79.0(2) . . ?
C32 C33 Sm1 73.24(19) . . ?
C34 C33 Sm1 74.08(19) . . ?
C34 C33 C32 106.1(3) . . ?
N5 C34 Sm1 68.68(17) . . ?
N5 C34 C33 110.8(3) . . ?
N5 C34 C35 116.3(3) . . ?
C33 C34 Sm1 79.0(2) . . ?
C33 C34 C35 132.8(3) . . ?
C35 C34 Sm1 121.2(2) . . ?
C34 C35 C36 111.7(3) . . ?
C34 C35 C38 109.5(3) . . ?
C34 C35 C40 104.4(3) . . ?
C38 C35 C36 110.5(3) . . ?
C40 C35 C36 110.1(3) . . ?
C40 C35 C38 110.4(3) . . ?
C37 C36 C35 114.8(3) . . ?
C39 C38 C35 114.6(3) . . ?
N6 C40 Sm2 71.46(18) . . ?
N6 C40 C35 116.8(3) . . ?
C35 C40 Sm2 117.4(2) . . ?
C41 C40 Sm2 80.7(2) . . ?
C41 C40 N6 110.6(3) . . ?
C41 C40 C35 132.5(3) . . ?
C40 C41 Sm2 71.5(2) . . ?
C40 C41 C42 106.2(3) . . ?
C42 C41 Sm2 77.1(2) . . ?
C41 C42 Sm2 74.8(2) . . ?
C43 C42 Sm2 73.1(2) . . ?
C43 C42 C41 106.5(3) . . ?
N6 C43 Sm2 69.19(18) . . ?
N6 C43 C42 110.6(3) . . ?
N6 C43 C44 116.5(3) . . ?
C42 C43 Sm2 79.5(2) . . ?
C42 C43 C44 132.6(3) . . ?
C44 C43 Sm2 120.8(2) . . ?
C13 C44 C45 111.4(3) . . ?
C13 C44 C47 109.4(3) . . ?
C43 C44 C13 103.9(3) . . ?
C43 C44 C45 109.1(3) . . ?
C43 C44 C47 111.6(3) . . ?
C47 C44 C45 111.3(3) . . ?
C46 C45 C44 114.1(3) . . ?
C48 C47 C44 114.9(3) . . ?

loop_
_geom_bond_atom_site_label_1
_geom_bond_atom_site_label_2
_geom_bond_distance
_geom_bond_site_symmetry_2
_geom_bond_publ_flag
Sm1 N1 2.296(3) . ?
Sm1 N3 2.735(3) . ?
Sm1 N4 2.634(3) . ?
Sm1 N5 2.754(3) . ?
Sm1 N6 2.712(3) . ?
Sm1 C13 2.839(3) . ?
Sm1 C14 2.913(3) . ?
Sm1 C15 2.945(3) . ?
Sm1 C16 2.881(3) . ?
Sm1 C31 2.824(3) . ?
Sm1 C32 2.925(3) . ?
Sm1 C34 2.938(3) . ?
Sm2 N2 2.279(3) . ?
Sm2 N3 2.680(3) . ?
Sm2 N4 2.753(3) . ?
Sm2 N5 2.641(3) . ?
Sm2 N6 2.717(3) . ?
Sm2 C22 2.863(3) . ?
Sm2 C23 2.967(4) . ?
Sm2 C25 2.908(3) . ?
Sm2 C40 2.817(3) . ?
Sm2 C41 2.932(3) . ?
Sm2 C42 2.962(4) . ?
Sm2 C43 2.882(3) . ?
Si1 N1 1.723(3) . ?
Si1 C1 1.869(4) . ?
Si1 C2 1.870(4) . ?
Si1 C3 1.878(4) . ?
Si2 N1 1.723(3) . ?
Si2 C4 1.877(4) . ?
Si2 C5 1.877(4) . ?
Si2 C6 1.871(4) . ?
Si3 N2 1.721(3) . ?
Si3 C7 1.867(4) . ?
Si3 C8 1.873(5) . ?
Si3 C9 1.873(4) . ?
Si4 N2 1.721(3) . ?
Si4 C10 1.881(5) . ?
Si4 C11 1.878(5) . ?
Si4 C12 1.865(4) . ?
N3 C13 1.389(4) . ?
N3 C16 1.387(4) . ?
N4 C22 1.395(4) . ?
N4 C25 1.384(4) . ?
N5 C31 1.387(4) . ?
N5 C34 1.381(4) . ?
N6 C40 1.394(4) . ?
N6 C43 1.379(4) . ?
C13 C14 1.379(5) . ?
C13 C44 1.508(5) . ?
C14 C15 1.435(5) . ?
C15 C16 1.377(5) . ?
C16 C17 1.509(5) . ?
C17 C18 1.536(5) . ?
C17 C20 1.548(5) . ?
C17 C22 1.500(5) . ?
C18 C19 1.537(6) . ?
C20 C21 1.518(6) . ?
C22 C23 1.387(5) . ?
C23 C24 1.432(5) . ?
C24 C25 1.378(5) . ?
C25 C26 1.504(5) . ?
C26 C27 1.559(5) . ?
C26 C29 1.543(5) . ?
C26 C31 1.499(5) . ?
C27 C28 1.532(6) . ?
C29 C30 1.525(6) . ?
C31 C32 1.380(5) . ?
C32 C33 1.423(5) . ?
C33 C34 1.381(5) . ?
C34 C35 1.500(5) . ?
C35 C36 1.551(5) . ?
C35 C38 1.550(5) . ?
C35 C40 1.500(5) . ?
C36 C37 1.528(6) . ?
C38 C39 1.512(5) . ?
C40 C41 1.386(5) . ?
C41 C42 1.428(5) . ?
C42 C43 1.389(5) . ?
C43 C44 1.503(5) . ?
C44 C45 1.545(5) . ?
C44 C47 1.542(5) . ?
C45 C46 1.521(5) . ?
C47 C48 1.524(5) . ?

loop_
_exptl_oxdiff_crystal_face_indexfrac_h
_exptl_oxdiff_crystal_face_indexfrac_k
_exptl_oxdiff_crystal_face_indexfrac_l
_exptl_oxdiff_crystal_face_x
_exptl_oxdiff_crystal_face_y
_exptl_oxdiff_crystal_face_z
-5.9938 1.0081 25.0172 0.4891 -0.1405 -0.8452
15.0204 0.9716 11.9786 0.6745 0.5442 0.4541
15.0223 1.9708 14.9791 0.7648 0.5021 0.4031
5.9984 5.9885 -23.0198 -0.3262 -0.2548 0.9277
-4.9964 -4.9908 24.0180 0.3912 0.2380 -0.8849
2.0176 14.9880 16.9951 0.7116 -0.7076 -0.0222
0.9854 -13.9937 -18.0008 -0.6477 0.7520 0.2064
-15.0213 0.0282 -14.9800 -0.7324 -0.6181 -0.3663
-4.0146 3.0082 -27.0033 -0.7149 -0.4610 0.4895
-15.0162 -5.9706 3.0284 -0.3850 -0.1745 -0.8930
13.0206 11.9708 3.9743 0.6071 -0.2080 0.7464
-0.0025 10.9965 -18.0107 -0.2663 -0.7335 0.6187
